data_1507697
loop_
_publ_author_name
'Olszewska, Teresa'
'Nowak, El\.zbieta'
'Gdaniec, Maria'
'Po\/lo\'nski, Tadeusz'

_publ_section_title
;
 Helicity discrimination in diaryl dichalcogenides generated by inclusion
 complexation with chiral hosts.
;
_journal_issue 10
_journal_name_full 'Organic letters'
_journal_page_first 2568
_journal_page_last 2571
_journal_paper_doi 10.1021/ol300870s
_journal_volume 14
_journal_year 2012
_chemical_absolute_configuration syn
_chemical_formula_moiety '2(C33 H32 O4), C10 H8 N2 Te2'
_chemical_formula_sum 'C76 H72 N2 O8 Te2'
_chemical_formula_weight 1396.56
_chemical_name_systematic
; 
 ? 
;
_space_group_IT_number 151
_symmetry_cell_setting trigonal
_symmetry_space_group_name_Hall 'P 31 2 (0 0 4)'
_symmetry_space_group_name_H-M 'P 31 1 2'
_atom_sites_solution_hydrogens geom
_atom_sites_solution_primary direct
_atom_sites_solution_secondary difmap
_audit_creation_method SHELXL-97
_cell_angle_alpha 90.00
_cell_angle_beta 90.00
_cell_angle_gamma 120.00
_cell_formula_units_Z 3
_cell_length_a 9.4185(2)
_cell_length_b 9.4185(2)
_cell_length_c 62.497(2)
_cell_measurement_reflns_used 17549
_cell_measurement_temperature 294(2)
_cell_measurement_theta_max 27.72
_cell_measurement_theta_min 2.81
_cell_volume 4801.2(2)
_computing_cell_refinement
;
CrysAlisPro, Agilent Technologies,
Version 1.171.35.8 
;
_computing_data_collection
;
CrysAlisPro, Agilent Technologies,
Version 1.171.35.8 
;
_computing_data_reduction
;
CrysAlisPro, Agilent Technologies,
Version 1.171.35.8 
;
_computing_structure_refinement 'SHELXL-97 (Sheldrick, 2008)'
_computing_structure_solution 'SHELXS-97 (Sheldrick, 2008)'
_diffrn_ambient_temperature 294(2)
_diffrn_measured_fraction_theta_full 0.961
_diffrn_measured_fraction_theta_max 0.961
_diffrn_measurement_device_type 'Oxford Diffraction Xcalibur E'
_diffrn_measurement_method \w
_diffrn_radiation_monochromator graphite
_diffrn_radiation_source 'fine-focus sealed tube'
_diffrn_radiation_type MoK\a
_diffrn_radiation_wavelength 0.71073
_diffrn_reflns_av_R_equivalents 0.0544
_diffrn_reflns_av_sigmaI/netI 0.0338
_diffrn_reflns_limit_h_max 12
_diffrn_reflns_limit_h_min -12
_diffrn_reflns_limit_k_max 12
_diffrn_reflns_limit_k_min -12
_diffrn_reflns_limit_l_max 80
_diffrn_reflns_limit_l_min -79
_diffrn_reflns_number 55633
_diffrn_reflns_theta_full 27.78
_diffrn_reflns_theta_max 27.78
_diffrn_reflns_theta_min 2.82
_exptl_absorpt_coefficient_mu 0.971
_exptl_absorpt_correction_T_max 1.000
_exptl_absorpt_correction_T_min 0.737
_exptl_absorpt_correction_type multi-scan
_exptl_absorpt_process_details
;
CrysAlisPro, Agilent Technologies,
Version 1.171.35.8 
Empirical absorption correction using spherical harmonics,
 implemented in SCALE3 ABSPACK scaling algorithm.
;
_exptl_crystal_colour violet
_exptl_crystal_density_diffrn 1.449
_exptl_crystal_density_method 'not measured'
_exptl_crystal_description block
_exptl_crystal_F_000 2130
_exptl_crystal_size_max 0.30
_exptl_crystal_size_mid 0.20
_exptl_crystal_size_min 0.05
_refine_diff_density_max 0.432
_refine_diff_density_min -0.645
_refine_diff_density_rms 0.070
_refine_ls_abs_structure_details 'Flack H D (1983), Acta Cryst. A39, 876-881'
_refine_ls_abs_structure_Flack 0.01(2)
_refine_ls_extinction_method none
_refine_ls_goodness_of_fit_ref 1.154
_refine_ls_hydrogen_treatment constr
_refine_ls_matrix_type full
_refine_ls_number_parameters 397
_refine_ls_number_reflns 7203
_refine_ls_number_restraints 0
_refine_ls_restrained_S_all 1.154
_refine_ls_R_factor_all 0.0585
_refine_ls_R_factor_gt 0.0535
_refine_ls_shift/su_max 0.000
_refine_ls_shift/su_mean 0.000
_refine_ls_structure_factor_coef Fsqd
_refine_ls_weighting_details 'calc w=1/[\s^2^(Fo^2^)+(0.0262P)^2^+8.3655P] where P=(Fo^2^+2Fc^2^)/3'
_refine_ls_weighting_scheme calc
_refine_ls_wR_factor_gt 0.1072
_refine_ls_wR_factor_ref 0.1094
_reflns_number_gt 6678
_reflns_number_total 7203
_reflns_threshold_expression >2sigma(I)
_cod_data_source_file ol300870s_si_002.cif
_cod_data_source_block 5-6a
_cod_depositor_comments 'Adding full bibliography for 1507694--1507697.cif.'
_cod_database_code 1507697

loop_
_symmetry_equiv_pos_as_xyz
'x, y, z'
'-y, x-y, z+1/3'
'-x+y, -x, z+2/3'
'-y, -x, -z+2/3'
'x, x-y, -z'
'-x+y, y, -z+1/3'

loop_
_atom_site_label
_atom_site_type_symbol
_atom_site_fract_x
_atom_site_fract_y
_atom_site_fract_z
_atom_site_U_iso_or_equiv
_atom_site_adp_type
_atom_site_occupancy
_atom_site_symmetry_multiplicity
_atom_site_calc_flag
_atom_site_refinement_flags
O11 O 0.5833(4) 0.4836(4) 0.12405(5) 0.0370(7) Uani 1 1 d .
O21 O 0.5125(4) 0.4063(4) 0.05617(5) 0.0368(7) Uani 1 1 d .
H21O H 0.5196 0.4138 0.0425 0.055 Uiso 1 1 d R
O31 O 0.4459(4) 0.5762(4) 0.10419(5) 0.0378(8) Uani 1 1 d .
O41 O 0.6480(4) 0.2685(5) 0.08036(5) 0.0423(8) Uani 1 1 d .
H41O H 0.6181 0.3080 0.0700 0.063 Uiso 1 1 d R
C21 C 0.5398(6) 0.6071(6) 0.12338(7) 0.0364(11) Uani 1 1 d .
C41 C 0.4709(5) 0.4684(5) 0.09099(7) 0.0314(9) Uani 1 1 d .
H41 H 0.3696 0.3618 0.0909 0.038 Uiso 1 1 calc R
C51 C 0.6042(6) 0.4483(6) 0.10269(7) 0.0324(10) Uani 1 1 d .
H51 H 0.7121 0.5333 0.0976 0.039 Uiso 1 1 calc R
C61 C 0.5077(5) 0.5346(6) 0.06765(7) 0.0325(9) Uani 1 1 d .
C71 C 0.5953(6) 0.2799(6) 0.10128(7) 0.0354(10) Uani 1 1 d .
C81 C 0.3641(6) 0.5502(6) 0.05828(7) 0.0346(10) Uani 1 1 d .
C91 C 0.2051(7) 0.4585(7) 0.06590(8) 0.0439(11) Uani 1 1 d .
H91 H 0.1851 0.3957 0.0782 0.053 Uiso 1 1 calc R
C101 C 0.0753(8) 0.4589(8) 0.05547(9) 0.0573(15) Uani 1 1 d .
H101 H -0.0303 0.3995 0.0610 0.069 Uiso 1 1 calc R
C111 C 0.1035(8) 0.5481(8) 0.03680(10) 0.0571(16) Uani 1 1 d .
H111 H 0.0166 0.5447 0.0293 0.069 Uiso 1 1 calc R
C121 C 0.2574(8) 0.6394(8) 0.02968(10) 0.0575(16) Uani 1 1 d .
H121 H 0.2768 0.7028 0.0175 0.069 Uiso 1 1 calc R
C131 C 0.3888(7) 0.6420(7) 0.04011(8) 0.0480(13) Uani 1 1 d .
H131 H 0.4944 0.7062 0.0348 0.058 Uiso 1 1 calc R
C141 C 0.6714(6) 0.6941(6) 0.06614(7) 0.0356(10) Uani 1 1 d .
C151 C 0.6856(7) 0.8419(6) 0.07230(8) 0.0455(12) Uani 1 1 d .
H151 H 0.5930 0.8454 0.0767 0.055 Uiso 1 1 calc R
C161 C 0.8343(8) 0.9823(7) 0.07197(10) 0.0586(15) Uani 1 1 d .
H161 H 0.8409 1.0796 0.0765 0.070 Uiso 1 1 calc R
C171 C 0.9737(8) 0.9853(9) 0.06529(10) 0.0672(17) Uani 1 1 d .
H171 H 1.0737 1.0826 0.0649 0.081 Uiso 1 1 calc R
C181 C 0.9607(8) 0.8385(8) 0.05906(10) 0.0627(17) Uani 1 1 d .
H181 H 1.0540 0.8365 0.0546 0.075 Uiso 1 1 calc R
C191 C 0.8128(6) 0.6960(7) 0.05931(8) 0.0450(12) Uani 1 1 d .
H191 H 0.8068 0.5989 0.0548 0.054 Uiso 1 1 calc R
C201 C 0.4281(6) 0.1314(6) 0.10593(8) 0.0400(11) Uani 1 1 d .
C211 C 0.3138(7) 0.1302(7) 0.11982(9) 0.0476(13) Uani 1 1 d .
H211 H 0.3345 0.2278 0.1263 0.057 Uiso 1 1 calc R
C221 C 0.1695(7) -0.0121(8) 0.12441(10) 0.0616(16) Uani 1 1 d .
H221 H 0.0945 -0.0093 0.1338 0.074 Uiso 1 1 calc R
C231 C 0.1364(9) -0.1569(8) 0.11519(13) 0.072(2) Uani 1 1 d .
H231 H 0.0399 -0.2530 0.1185 0.086 Uiso 1 1 calc R
C241 C 0.2436(10) -0.1596(8) 0.10135(14) 0.081(2) Uani 1 1 d .
H241 H 0.2211 -0.2580 0.0950 0.097 Uiso 1 1 calc R
C251 C 0.3882(8) -0.0166(8) 0.09640(11) 0.0636(16) Uani 1 1 d .
H251 H 0.4597 -0.0204 0.0865 0.076 Uiso 1 1 calc R
C261 C 0.7251(6) 0.2827(6) 0.11660(8) 0.0364(11) Uani 1 1 d .
C271 C 0.8850(7) 0.3590(8) 0.11038(10) 0.0568(15) Uani 1 1 d .
H271 H 0.9140 0.4116 0.0972 0.068 Uiso 1 1 calc R
C281 C 1.0059(9) 0.3603(10) 0.12324(11) 0.073(2) Uani 1 1 d .
H281 H 1.1132 0.4084 0.1183 0.088 Uiso 1 1 calc R
C291 C 0.9684(8) 0.2922(9) 0.14288(11) 0.0621(17) Uani 1 1 d .
H291 H 1.0487 0.2938 0.1517 0.074 Uiso 1 1 calc R
C301 C 0.8115(9) 0.2219(11) 0.14934(10) 0.082(2) Uani 1 1 d .
H301 H 0.7848 0.1764 0.1630 0.098 Uiso 1 1 calc R
C311 C 0.6887(8) 0.2145(10) 0.13658(9) 0.0672(19) Uani 1 1 d .
H311 H 0.5813 0.1633 0.1415 0.081 Uiso 1 1 calc R
C321 C 0.4425(7) 0.5968(8) 0.14338(8) 0.0473(13) Uani 1 1 d .
H32A H 0.3639 0.6320 0.1403 0.057 Uiso 1 1 calc R
H32B H 0.3843 0.4855 0.1488 0.057 Uiso 1 1 calc R
C331 C 0.5696(9) 0.7109(11) 0.15931(10) 0.092(3) Uani 1 1 d .
H33C H 0.5431 0.7925 0.1642 0.110 Uiso 1 1 calc R
H33D H 0.5728 0.6495 0.1716 0.110 Uiso 1 1 calc R
C341 C 0.7304(7) 0.7911(9) 0.14819(9) 0.0655(17) Uani 1 1 d .
H34A H 0.7915 0.7364 0.1516 0.079 Uiso 1 1 calc R
H34B H 0.7948 0.9053 0.1524 0.079 Uiso 1 1 calc R
C351 C 0.6908(6) 0.7767(7) 0.12452(8) 0.0462(12) Uani 1 1 d .
H35C H 0.7798 0.7832 0.1160 0.055 Uiso 1 1 calc R
H35D H 0.6667 0.8607 0.1199 0.055 Uiso 1 1 calc R
Te12 Te 0.20897(5) -0.02323(5) -0.009930(6) 0.05345(11) Uani 1 1 d .
N12 N 0.5581(6) 0.0803(7) -0.01117(8) 0.0552(12) Uani 1 1 d .
C22 C 0.4435(6) 0.0466(6) 0.00321(8) 0.0410(11) Uani 1 1 d .
C32 C 0.4725(7) 0.0600(7) 0.02506(8) 0.0498(13) Uani 1 1 d .
H33 H 0.3883 0.0368 0.0347 0.060 Uiso 1 1 calc R
C42 C 0.6263(8) 0.1078(8) 0.03213(9) 0.0571(16) Uani 1 1 d .
H43 H 0.6488 0.1200 0.0467 0.069 Uiso 1 1 calc R
C53 C 0.7463(8) 0.1376(9) 0.01808(9) 0.0682(19) Uani 1 1 d .
H53 H 0.8516 0.1679 0.0227 0.082 Uiso 1 1 calc R
C62 C 0.7078(9) 0.1218(10) -0.00331(11) 0.074(2) Uani 1 1 d .
H63 H 0.7901 0.1408 -0.0131 0.089 Uiso 1 1 calc R

loop_
_atom_site_aniso_label
_atom_site_aniso_U_11
_atom_site_aniso_U_22
_atom_site_aniso_U_33
_atom_site_aniso_U_23
_atom_site_aniso_U_13
_atom_site_aniso_U_12
O11 0.0477(19) 0.049(2) 0.0196(15) -0.0012(14) -0.0029(14) 0.0280(17)
O21 0.050(2) 0.0417(18) 0.0229(16) -0.0043(14) -0.0008(14) 0.0263(17)
O31 0.0414(19) 0.052(2) 0.0324(17) -0.0076(15) -0.0074(14) 0.0322(17)
O41 0.057(2) 0.064(2) 0.0240(16) -0.0025(15) -0.0024(15) 0.044(2)
C21 0.038(3) 0.049(3) 0.028(2) -0.003(2) -0.0002(19) 0.026(2)
C41 0.035(2) 0.035(2) 0.027(2) -0.0023(17) -0.0007(18) 0.0199(19)
C51 0.036(2) 0.046(3) 0.020(2) 0.0003(19) 0.0014(18) 0.024(2)
C61 0.038(2) 0.037(2) 0.026(2) 0.0000(18) -0.0006(18) 0.0212(19)
C71 0.038(2) 0.046(3) 0.028(2) -0.006(2) -0.0051(19) 0.026(2)
C81 0.046(3) 0.037(2) 0.025(2) -0.0033(18) -0.0048(19) 0.024(2)
C91 0.046(3) 0.054(3) 0.036(2) 0.003(2) -0.003(2) 0.029(3)
C101 0.055(4) 0.077(4) 0.048(3) -0.009(3) -0.008(3) 0.040(3)
C111 0.063(4) 0.065(4) 0.059(4) -0.010(3) -0.026(3) 0.044(3)
C121 0.073(4) 0.057(4) 0.048(3) 0.008(3) -0.019(3) 0.036(3)
C131 0.057(3) 0.047(3) 0.040(3) 0.005(2) -0.007(2) 0.026(3)
C141 0.042(3) 0.044(3) 0.022(2) 0.0033(19) -0.0024(18) 0.023(2)
C151 0.056(3) 0.041(3) 0.043(3) 0.004(2) 0.001(2) 0.027(3)
C161 0.070(4) 0.036(3) 0.058(3) -0.007(3) -0.015(3) 0.017(3)
C171 0.053(4) 0.057(4) 0.064(4) 0.003(3) -0.007(3) 0.006(3)
C181 0.047(3) 0.064(4) 0.066(4) 0.004(3) 0.010(3) 0.020(3)
C191 0.043(3) 0.052(3) 0.039(3) 0.000(2) 0.001(2) 0.022(3)
C201 0.041(3) 0.043(3) 0.042(3) 0.004(2) -0.002(2) 0.024(2)
C211 0.049(3) 0.046(3) 0.045(3) -0.003(2) 0.003(2) 0.022(3)
C221 0.050(4) 0.063(4) 0.058(3) 0.007(3) 0.007(3) 0.019(3)
C231 0.053(4) 0.049(4) 0.099(6) 0.004(4) -0.007(4) 0.014(3)
C241 0.073(5) 0.043(4) 0.123(7) -0.020(4) -0.010(5) 0.025(3)
C251 0.070(4) 0.055(4) 0.076(4) -0.007(3) 0.006(3) 0.038(3)
C261 0.039(3) 0.045(3) 0.033(2) -0.002(2) -0.0040(19) 0.027(2)
C271 0.046(3) 0.078(4) 0.041(3) -0.001(3) 0.000(3) 0.026(3)
C281 0.051(4) 0.113(6) 0.059(4) -0.010(4) -0.014(3) 0.043(4)
C291 0.054(4) 0.083(5) 0.060(4) -0.008(3) -0.020(3) 0.043(3)
C301 0.080(5) 0.136(7) 0.043(3) 0.027(4) -0.009(3) 0.064(5)
C311 0.062(4) 0.114(6) 0.038(3) 0.023(4) 0.006(3) 0.053(4)
C321 0.044(3) 0.068(4) 0.025(2) -0.007(2) 0.003(2) 0.025(3)
C331 0.067(5) 0.118(6) 0.045(4) -0.037(4) 0.003(3) 0.012(4)
C341 0.056(4) 0.069(4) 0.052(3) -0.012(3) -0.013(3) 0.016(3)
C351 0.043(3) 0.045(3) 0.045(3) -0.003(2) 0.001(2) 0.019(2)
Te12 0.0424(2) 0.0545(2) 0.05342(19) -0.00853(19) -0.00840(17) 0.01665(17)
N12 0.052(3) 0.067(3) 0.054(3) 0.002(2) -0.002(2) 0.035(3)
C22 0.043(3) 0.042(3) 0.036(3) 0.007(2) -0.003(2) 0.019(2)
C32 0.060(4) 0.062(4) 0.034(3) 0.001(2) 0.005(3) 0.036(3)
C42 0.072(4) 0.081(4) 0.027(3) -0.010(3) -0.012(3) 0.045(4)
C53 0.058(4) 0.111(6) 0.042(3) -0.020(3) -0.019(3) 0.047(4)
C62 0.057(4) 0.118(6) 0.050(4) -0.015(4) -0.004(3) 0.045(4)

loop_
_atom_type_symbol
_atom_type_description
_atom_type_scat_dispersion_real
_atom_type_scat_dispersion_imag
_atom_type_scat_source
C C 0.0033 0.0016 'International Tables Vol C Tables 4.2.6.8 and 6.1.1.4'
H H 0.0000 0.0000 'International Tables Vol C Tables 4.2.6.8 and 6.1.1.4'
N N 0.0061 0.0033 'International Tables Vol C Tables 4.2.6.8 and 6.1.1.4'
O O 0.0106 0.0060 'International Tables Vol C Tables 4.2.6.8 and 6.1.1.4'
Te Te -0.5308 1.6751 'International Tables Vol C Tables 4.2.6.8 and 6.1.1.4'

loop_
_geom_angle_atom_site_label_1
_geom_angle_atom_site_label_2
_geom_angle_atom_site_label_3
_geom_angle
_geom_angle_site_symmetry_3
C51 O11 C21 107.4(3) .
C61 O21 H21O 117.8 .
C41 O31 C21 109.1(3) .
C71 O41 H41O 117.1 .
O11 C21 O31 105.1(4) .
O11 C21 C351 111.1(4) .
O31 C21 C351 114.3(4) .
O11 C21 C321 109.6(4) .
O31 C21 C321 112.6(4) .
C351 C21 C321 104.2(4) .
O31 C41 C51 104.4(3) .
O31 C41 C61 110.0(4) .
C51 C41 C61 117.5(4) .
O31 C41 H41 108.2 .
C51 C41 H41 108.2 .
C61 C41 H41 108.2 .
O11 C51 C41 101.6(3) .
O11 C51 C71 110.7(4) .
C41 C51 C71 117.9(4) .
O11 C51 H51 108.8 .
C41 C51 H51 108.8 .
C71 C51 H51 108.8 .
O21 C61 C141 111.0(4) .
O21 C61 C81 106.9(3) .
C141 C61 C81 112.6(4) .
O21 C61 C41 103.1(3) .
C141 C61 C41 111.4(4) .
C81 C61 C41 111.3(4) .
O41 C71 C201 110.3(4) .
O41 C71 C261 105.6(4) .
C201 C71 C261 110.1(4) .
O41 C71 C51 106.7(4) .
C201 C71 C51 115.5(4) .
C261 C71 C51 108.1(4) .
C131 C81 C91 117.8(5) .
C131 C81 C61 119.4(4) .
C91 C81 C61 122.3(4) .
C81 C91 C101 121.0(5) .
C81 C91 H91 119.5 .
C101 C91 H91 119.5 .
C111 C101 C91 119.8(6) .
C111 C101 H101 120.1 .
C91 C101 H101 120.1 .
C121 C111 C101 119.2(5) .
C121 C111 H111 120.4 .
C101 C111 H111 120.4 .
C111 C121 C131 121.7(6) .
C111 C121 H121 119.2 .
C131 C121 H121 119.2 .
C81 C131 C121 120.5(6) .
C81 C131 H131 119.8 .
C121 C131 H131 119.8 .
C151 C141 C191 117.5(5) .
C151 C141 C61 121.0(4) .
C191 C141 C61 121.4(5) .
C161 C151 C141 120.5(5) .
C161 C151 H151 119.8 .
C141 C151 H151 119.8 .
C151 C161 C171 122.4(6) .
C151 C161 H161 118.8 .
C171 C161 H161 118.8 .
C161 C171 C181 117.6(6) .
C161 C171 H171 121.2 .
C181 C171 H171 121.2 .
C191 C181 C171 121.0(6) .
C191 C181 H181 119.5 .
C171 C181 H181 119.5 .
C181 C191 C141 121.0(6) .
C181 C191 H191 119.5 .
C141 C191 H191 119.5 .
C211 C201 C251 116.5(5) .
C211 C201 C71 124.9(5) .
C251 C201 C71 118.6(5) .
C201 C211 C221 121.6(5) .
C201 C211 H211 119.2 .
C221 C211 H211 119.2 .
C231 C221 C211 120.3(6) .
C231 C221 H221 119.8 .
C211 C221 H221 119.8 .
C241 C231 C221 119.6(6) .
C241 C231 H231 120.2 .
C221 C231 H231 120.2 .
C231 C241 C251 120.6(6) .
C231 C241 H241 119.7 .
C251 C241 H241 119.7 .
C201 C251 C241 121.4(6) .
C201 C251 H251 119.3 .
C241 C251 H251 119.3 .
C271 C261 C311 117.4(5) .
C271 C261 C71 119.3(5) .
C311 C261 C71 123.3(5) .
C261 C271 C281 121.7(6) .
C261 C271 H271 119.2 .
C281 C271 H271 119.2 .
C291 C281 C271 120.3(7) .
C291 C281 H281 119.9 .
C271 C281 H281 119.9 .
C301 C291 C281 118.0(6) .
C301 C291 H291 121.0 .
C281 C291 H291 121.0 .
C291 C301 C311 122.6(6) .
C291 C301 H301 118.7 .
C311 C301 H301 118.7 .
C261 C311 C301 119.9(6) .
C261 C311 H311 120.1 .
C301 C311 H311 120.1 .
C331 C321 C21 104.9(5) .
C331 C321 H32A 110.8 .
C21 C321 H32A 110.8 .
C331 C321 H32B 110.8 .
C21 C321 H32B 110.8 .
H32A C321 H32B 108.8 .
C341 C331 C321 107.3(5) .
C341 C331 H33C 110.3 .
C321 C331 H33C 110.3 .
C341 C331 H33D 110.3 .
C321 C331 H33D 110.3 .
H33C C331 H33D 108.5 .
C331 C341 C351 105.6(5) .
C331 C341 H34A 110.6 .
C351 C341 H34A 110.6 .
C331 C341 H34B 110.6 .
C351 C341 H34B 110.6 .
H34A C341 H34B 108.7 .
C341 C351 C21 101.5(4) .
C341 C351 H35C 111.5 .
C21 C351 H35C 111.5 .
C341 C351 H35D 111.5 .
C21 C351 H35D 111.5 .
H35C C351 H35D 109.3 .
C22 Te12 Te12 90.55(14) 5
C22 N12 C62 115.6(5) .
N12 C22 C32 123.4(5) .
N12 C22 Te12 114.2(4) .
C32 C22 Te12 122.3(4) .
C42 C32 C22 118.6(5) .
C42 C32 H33 120.7 .
C22 C32 H33 120.7 .
C53 C42 C32 120.1(5) .
C53 C42 H43 119.9 .
C32 C42 H43 119.9 .
C42 C53 C62 117.6(6) .
C42 C53 H53 121.2 .
C62 C53 H53 121.2 .
N12 C62 C53 124.4(6) .
N12 C62 H63 117.8 .
C53 C62 H63 117.8 .

loop_
_geom_bond_atom_site_label_1
_geom_bond_atom_site_label_2
_geom_bond_distance
_geom_bond_site_symmetry_2
O11 C51 1.413(5) .
O11 C21 1.413(6) .
O21 C61 1.425(5) .
O21 H21O 0.8584 .
O31 C41 1.417(5) .
O31 C21 1.431(5) .
O41 C71 1.421(5) .
O41 H41O 0.8600 .
C21 C351 1.519(7) .
C21 C321 1.523(6) .
C41 C51 1.545(6) .
C41 C61 1.556(6) .
C41 H41 0.9800 .
C51 C71 1.548(7) .
C51 H51 0.9800 .
C61 C141 1.525(6) .
C61 C81 1.547(6) .
C71 C201 1.523(7) .
C71 C261 1.543(6) .
C81 C131 1.375(7) .
C81 C91 1.386(7) .
C91 C101 1.387(8) .
C91 H91 0.9300 .
C101 C111 1.384(9) .
C101 H101 0.9300 .
C111 C121 1.339(9) .
C111 H111 0.9300 .
C121 C131 1.388(8) .
C121 H121 0.9300 .
C131 H131 0.9300 .
C141 C151 1.385(7) .
C141 C191 1.390(7) .
C151 C161 1.363(8) .
C151 H151 0.9300 .
C161 C171 1.364(9) .
C161 H161 0.9300 .
C171 C181 1.382(10) .
C171 H171 0.9300 .
C181 C191 1.368(8) .
C181 H181 0.9300 .
C191 H191 0.9300 .
C201 C211 1.379(7) .
C201 C251 1.384(8) .
C211 C221 1.380(8) .
C211 H211 0.9300 .
C221 C231 1.365(9) .
C221 H221 0.9300 .
C231 C241 1.339(10) .
C231 H231 0.9300 .
C241 C251 1.389(10) .
C241 H241 0.9300 .
C251 H251 0.9300 .
C261 C271 1.361(7) .
C261 C311 1.367(7) .
C271 C281 1.389(9) .
C271 H271 0.9300 .
C281 C291 1.348(9) .
C281 H281 0.9300 .
C291 C301 1.344(9) .
C291 H291 0.9300 .
C301 C311 1.378(8) .
C301 H301 0.9300 .
C311 H311 0.9300 .
C321 C331 1.514(8) .
C321 H32A 0.9700 .
C321 H32B 0.9700 .
C331 C341 1.484(9) .
C331 H33C 0.9700 .
C331 H33D 0.9700 .
C341 C351 1.514(7) .
C341 H34A 0.9700 .
C341 H34B 0.9700 .
C351 H35C 0.9700 .
C351 H35D 0.9700 .
Te12 C22 2.129(5) .
Te12 Te12 2.7072(8) 5
N12 C22 1.315(7) .
N12 C62 1.353(8) .
C22 C32 1.386(7) .
C32 C42 1.359(8) .
C32 H33 0.9300 .
C42 C53 1.346(9) .
C42 H43 0.9300 .
C53 C62 1.374(8) .
C53 H53 0.9300 .
C62 H63 0.9300 .

loop_
_geom_hbond_atom_site_label_D
_geom_hbond_atom_site_label_H
_geom_hbond_atom_site_label_A
_geom_hbond_distance_DH
_geom_hbond_distance_HA
_geom_hbond_distance_DA
_geom_hbond_angle_DHA
_geom_hbond_site_symmetry_A
O21 H21O N12 0.86 2.03 2.873(6) 169.2 5
O41 H41O O21 0.86 1.88 2.694(5) 158.4 .

loop_
_geom_torsion_atom_site_label_1
_geom_torsion_atom_site_label_2
_geom_torsion_atom_site_label_3
_geom_torsion_atom_site_label_4
_geom_torsion
_geom_torsion_site_symmetry_1
C51 O11 C21 O31 33.0(5) .
C51 O11 C21 C351 -91.1(4) .
C51 O11 C21 C321 154.3(4) .
C41 O31 C21 O11 -15.7(5) .
C41 O31 C21 C351 106.4(4) .
C41 O31 C21 C321 -135.0(4) .
C21 O31 C41 C51 -5.7(5) .
C21 O31 C41 C61 -132.6(4) .
C21 O11 C51 C41 -35.4(5) .
C21 O11 C51 C71 -161.4(4) .
O31 C41 C51 O11 24.7(4) .
C61 C41 C51 O11 146.9(4) .
O31 C41 C51 C71 145.8(4) .
C61 C41 C51 C71 -92.1(5) .
O31 C41 C61 O21 -174.2(3) .
C51 C41 C61 O21 66.6(5) .
O31 C41 C61 C141 66.7(5) .
C51 C41 C61 C141 -52.6(5) .
O31 C41 C61 C81 -59.9(5) .
C51 C41 C61 C81 -179.2(4) .
O11 C51 C71 O41 -169.2(4) .
C41 C51 C71 O41 74.6(5) .
O11 C51 C71 C201 67.8(5) .
C41 C51 C71 C201 -48.4(6) .
O11 C51 C71 C261 -56.0(5) .
C41 C51 C71 C261 -172.3(4) .
O21 C61 C81 C131 -83.6(5) .
C141 C61 C81 C131 38.5(6) .
C41 C61 C81 C131 164.5(4) .
O21 C61 C81 C91 88.0(5) .
C141 C61 C81 C91 -149.8(5) .
C41 C61 C81 C91 -23.9(6) .
C131 C81 C91 C101 0.2(8) .
C61 C81 C91 C101 -171.5(5) .
C81 C91 C101 C111 2.0(8) .
C91 C101 C111 C121 -3.3(9) .
C101 C111 C121 C131 2.5(10) .
C91 C81 C131 C121 -1.1(8) .
C61 C81 C131 C121 170.9(5) .
C111 C121 C131 C81 -0.3(9) .
O21 C61 C141 C151 166.9(4) .
C81 C61 C141 C151 47.1(6) .
C41 C61 C141 C151 -78.8(5) .
O21 C61 C141 C191 -15.5(6) .
C81 C61 C141 C191 -135.3(5) .
C41 C61 C141 C191 98.8(5) .
C191 C141 C151 C161 -1.2(8) .
C61 C141 C151 C161 176.5(5) .
C141 C151 C161 C171 1.3(9) .
C151 C161 C171 C181 -1.1(10) .
C161 C171 C181 C191 0.9(10) .
C171 C181 C191 C141 -1.0(9) .
C151 C141 C191 C181 1.1(8) .
C61 C141 C191 C181 -176.6(5) .
O41 C71 C201 C211 -152.3(5) .
C261 C71 C201 C211 91.6(6) .
C51 C71 C201 C211 -31.2(7) .
O41 C71 C201 C251 30.7(6) .
C261 C71 C201 C251 -85.4(6) .
C51 C71 C201 C251 151.8(5) .
C251 C201 C211 C221 1.8(8) .
C71 C201 C211 C221 -175.2(5) .
C201 C211 C221 C231 0.1(10) .
C211 C221 C231 C241 -1.1(11) .
C221 C231 C241 C251 0.2(12) .
C211 C201 C251 C241 -2.7(9) .
C71 C201 C251 C241 174.5(6) .
C231 C241 C251 C201 1.8(12) .
O41 C71 C261 C271 34.7(6) .
C201 C71 C261 C271 153.7(5) .
C51 C71 C261 C271 -79.2(6) .
O41 C71 C261 C311 -146.6(6) .
C201 C71 C261 C311 -27.6(7) .
C51 C71 C261 C311 99.5(6) .
C311 C261 C271 C281 3.5(10) .
C71 C261 C271 C281 -177.8(6) .
C261 C271 C281 C291 -3.4(11) .
C271 C281 C291 C301 0.9(12) .
C281 C291 C301 C311 1.2(13) .
C271 C261 C311 C301 -1.4(11) .
C71 C261 C311 C301 179.9(7) .
C291 C301 C311 C261 -1.0(13) .
O11 C21 C321 C331 91.7(6) .
O31 C21 C321 C331 -151.7(6) .
C351 C21 C321 C331 -27.3(6) .
C21 C321 C331 C341 3.8(8) .
C321 C331 C341 C351 21.2(9) .
C331 C341 C351 C21 -37.6(7) .
O11 C21 C351 C341 -78.3(5) .
O31 C21 C351 C341 163.0(4) .
C321 C21 C351 C341 39.7(5) .
C62 N12 C22 C32 3.3(9) .
C62 N12 C22 Te12 -178.7(5) .
Te12 Te12 C22 N12 -120.3(4) 5
Te12 Te12 C22 C32 57.8(5) 5
N12 C22 C32 C42 -1.1(9) .
Te12 C22 C32 C42 -179.0(4) .
C22 C32 C42 C53 -1.5(10) .
C32 C42 C53 C62 1.6(11) .
C22 N12 C62 C53 -3.2(11) .
C42 C53 C62 N12 0.9(12) .
